data_7058722
loop_
_publ_author_name
'Sulaiman, Adam A. A.'
'Kalia, Namarta'
'Bhatia, Gaurav'
'Kaur, Manpreet'
'Fettouhi, Mohammed'
'Altaf, Muhammad'
'Baig, Nadeem'
'Kawde, Abdel-Nasser'
'Isab, Anvarhusein A.'

_publ_section_title
;
 Cytotoxic effects of gold(i) complexes against colon, cervical and osteo
 carcinoma cell lines: a mechanistic approach
;
_journal_issue 36
_journal_name_full 'New Journal of Chemistry'
_journal_page_first 14565
_journal_paper_doi 10.1039/C9NJ02063B
_journal_volume 43
_journal_year 2019
_chemical_formula_moiety 'C30 H44 Au F6 N4 P S'
_chemical_formula_sum 'C30 H44 Au F6 N4 P S'
_chemical_formula_weight 834.69
_space_group_crystal_system monoclinic
_space_group_IT_number 14
_space_group_name_Hall '-P 2ybc'
_space_group_name_H-M_alt 'P 1 21/c 1'
_symmetry_space_group_name_Hall '-P 2ybc'
_symmetry_space_group_name_H-M 'P 1 21/c 1'
_atom_sites_solution_hydrogens mixed
_audit_creation_method SHELXL-2014/6
_audit_update_record
;
2018-10-29 deposited with the CCDC.    2019-08-05 downloaded from the CCDC.
;
_cell_angle_alpha 90
_cell_angle_beta 98.966(2)
_cell_angle_gamma 90
_cell_formula_units_Z 4
_cell_length_a 8.6566(2)
_cell_length_b 23.5651(9)
_cell_length_c 17.3653(5)
_cell_measurement_reflns_used 49168
_cell_measurement_temperature 173(2)
_cell_measurement_theta_max 26.10
_cell_measurement_theta_min 1.47
_cell_volume 3499.13(19)
_computing_cell_refinement 'X-Area (Stoe & Cie, 2009)'
_computing_data_collection 'X-Area (Stoe & Cie, 2009)'
_computing_data_reduction 'X-RED32 (Stoe & Cie, 2009)'
_computing_molecular_graphics 'PLATON  (Spek, 2009) and Mercury (Macrae et al., 2008)'
_computing_publication_material
;
SHELXL-2014/6 (Sheldrick, 2008) and PLATON (Spek, 2009) 
;
_computing_structure_refinement 'SHELXL-2014/6 (Sheldrick, 2008)'
_computing_structure_solution 'SHELXS-2014/6 (Sheldrick, 2008)'
_diffrn_ambient_temperature 173(2)
_diffrn_detector 'image plate (34 cm diameter)'
_diffrn_detector_type STOE
_diffrn_measured_fraction_theta_full 1.000
_diffrn_measured_fraction_theta_max 0.997
_diffrn_measurement_device '2-circle goniometer'
_diffrn_measurement_device_type 'STOE IPDS 2'
_diffrn_measurement_method '\f + \w scans'
_diffrn_radiation_monochromator 'plane graphite'
_diffrn_radiation_source 'fine-focus sealed tube'
_diffrn_radiation_type MoK\a
_diffrn_radiation_wavelength 0.71073
_diffrn_reflns_av_R_equivalents 0.0417
_diffrn_reflns_av_unetI/netI 0.0214
_diffrn_reflns_Laue_measured_fraction_full 1.000
_diffrn_reflns_Laue_measured_fraction_max 0.997
_diffrn_reflns_limit_h_max 10
_diffrn_reflns_limit_h_min -10
_diffrn_reflns_limit_k_max 28
_diffrn_reflns_limit_k_min -28
_diffrn_reflns_limit_l_max 21
_diffrn_reflns_limit_l_min -21
_diffrn_reflns_number 47989
_diffrn_reflns_point_group_measured_fraction_full 1.000
_diffrn_reflns_point_group_measured_fraction_max 0.997
_diffrn_reflns_theta_full 25.242
_diffrn_reflns_theta_max 25.642
_diffrn_reflns_theta_min 1.468
_diffrn_source 'sealed X-ray tube, 12 x 0.4 mm long-fine focus'
_exptl_absorpt_coefficient_mu 4.367
_exptl_absorpt_correction_T_max 1.0000
_exptl_absorpt_correction_T_min 0.4863
_exptl_absorpt_correction_type multi-scan
_exptl_absorpt_process_details '(MULscanABS in PLATON; Spek, 2009)'
_exptl_crystal_colour colourless
_exptl_crystal_density_diffrn 1.584
_exptl_crystal_description slab-plate
_exptl_crystal_F_000 1664
_exptl_crystal_size_max 0.40
_exptl_crystal_size_mid 0.33
_exptl_crystal_size_min 0.20
_refine_diff_density_max 0.900
_refine_diff_density_min -0.579
_refine_diff_density_rms 0.064
_refine_ls_extinction_coef 0.00046(6)
_refine_ls_extinction_expression Fc^*^=kFc[1+0.001xFc^2^\l^3^/sin(2\q)]^-1/4^
_refine_ls_extinction_method SHELXL
_refine_ls_goodness_of_fit_ref 1.015
_refine_ls_hydrogen_treatment mixed
_refine_ls_matrix_type full
_refine_ls_number_parameters 449
_refine_ls_number_reflns 6605
_refine_ls_number_restraints 2
_refine_ls_restrained_S_all 1.015
_refine_ls_R_factor_all 0.0259
_refine_ls_R_factor_gt 0.0197
_refine_ls_shift/su_max 0.002
_refine_ls_shift/su_mean 0.000
_refine_ls_structure_factor_coef Fsqd
_refine_ls_weighting_details 'w=1/[\s^2^(Fo^2^)+(0.0303P)^2^] where P=(Fo^2^+2Fc^2^)/3'
_refine_ls_weighting_scheme calc
_refine_ls_wR_factor_gt 0.0452
_refine_ls_wR_factor_ref 0.0465
_reflns_Friedel_coverage 0.000
_reflns_number_gt 5778
_reflns_number_total 6605
_reflns_threshold_expression 'I > 2\s(I)'
_cod_data_source_file c9nj02063b2.cif
_cod_data_source_block AD104
_cod_depositor_comments 'Adding full bibliography for 7058722--7058723.cif.'
_cod_original_cell_volume 3499.12(19)
_cod_database_code 7058722
_shelx_space_group_comment
;
The symmetry employed for this shelxl refinement is uniquely defined
by the following loop, which should always be used as a source of
symmetry information in preference to the above space-group names.
They are only intended as comments.
;
_shelxl_version_number 2014/6

loop_
_space_group_symop_operation_xyz
'x, y, z'
'-x, y+1/2, -z+1/2'
'-x, -y, -z'
'x, -y-1/2, z-1/2'

loop_
_atom_site_label
_atom_site_type_symbol
_atom_site_fract_x
_atom_site_fract_y
_atom_site_fract_z
_atom_site_U_iso_or_equiv
_atom_site_adp_type
_atom_site_occupancy
_atom_site_site_symmetry_order
_atom_site_calc_flag
_atom_site_refinement_flags_posn
_atom_site_refinement_flags_adp
_atom_site_refinement_flags_occupancy
_atom_site_disorder_assembly
_atom_site_disorder_group
Au1 Au 0.25177(2) 0.02516(2) 0.32405(2) 0.02543(4) Uani 1 1 d . . . . .
S1 S 0.46788(9) -0.01917(3) 0.39149(4) 0.03967(17) Uani 1 1 d . . . . .
N1 N 0.3262(3) -0.11085(10) 0.32160(16) 0.0442(6) Uani 1 1 d D . . . .
H1N H 0.271(3) -0.0864(11) 0.2925(16) 0.038(8) Uiso 1 1 d D . . . .
N2 N 0.5287(3) -0.12691(11) 0.42018(15) 0.0394(6) Uani 1 1 d D . . . .
H2N H 0.508(4) -0.1616(9) 0.4124(19) 0.047(10) Uiso 1 1 d D . . . .
N3 N -0.0074(3) 0.11172(9) 0.26444(12) 0.0269(5) Uani 1 1 d . . . . .
N4 N -0.0053(3) 0.03798(8) 0.19190(12) 0.0244(4) Uani 1 1 d . . . . .
C1 C 0.4368(3) -0.09085(12) 0.37628(15) 0.0316(6) Uani 1 1 d . . . . .
C2 C 0.2963(6) -0.17110(15) 0.3070(3) 0.0739(13) Uani 1 1 d . . . . .
H2A H 0.2747 -0.1894 0.3549 0.111 Uiso 1 1 calc R U . . .
H2B H 0.3883 -0.1887 0.2905 0.111 Uiso 1 1 calc R U . . .
H2C H 0.2059 -0.1757 0.2659 0.111 Uiso 1 1 calc R U . . .
C3 C 0.6507(4) -0.11149(15) 0.48447(18) 0.0473(8) Uani 1 1 d . . . . .
H3A H 0.6156 -0.0792 0.5128 0.071 Uiso 1 1 calc R U . . .
H3B H 0.7460 -0.1011 0.4639 0.071 Uiso 1 1 calc R U . . .
H3C H 0.6725 -0.1438 0.5200 0.071 Uiso 1 1 calc R U . . .
C4 C 0.0665(3) 0.06180(10) 0.25897(13) 0.0246(5) Uani 1 1 d . . . . .
C5 C -0.1232(3) 0.11927(12) 0.20056(16) 0.0338(6) Uani 1 1 d . . . . .
H5 H -0.1906 0.1511 0.1906 0.041 Uiso 1 1 calc R U . . .
C6 C -0.1222(3) 0.07309(12) 0.15533(15) 0.0306(6) Uani 1 1 d . . . . .
H6 H -0.1888 0.0659 0.1075 0.037 Uiso 1 1 calc R U . . .
C7 C 0.0344(3) 0.15347(10) 0.32541(14) 0.0267(5) Uani 1 1 d . . . . .
C8 C -0.0436(3) 0.15211(12) 0.39012(16) 0.0316(6) Uani 1 1 d . . . . .
C9 C -0.0076(4) 0.19524(13) 0.44513(17) 0.0391(7) Uani 1 1 d . . . . .
H9 H -0.0601 0.1966 0.4892 0.047 Uiso 1 1 calc R U . . .
C10 C 0.1031(4) 0.23604(12) 0.43650(17) 0.0397(7) Uani 1 1 d . . . . .
H10 H 0.1261 0.2649 0.4748 0.048 Uiso 1 1 calc R U . . .
C11 C 0.1803(4) 0.23528(12) 0.37298(17) 0.0406(7) Uani 1 1 d . . . . .
H11 H 0.2578 0.2631 0.3685 0.049 Uiso 1 1 calc R U . . .
C12 C 0.1462(4) 0.19397(12) 0.31492(16) 0.0349(6) Uani 1 1 d . . . . .
C13 C -0.1617(4) 0.10635(14) 0.40125(18) 0.0436(7) Uani 1 1 d . . . . .
H13A H -0.2063 0.0902 0.3493 0.052 Uiso 0.586(12) 1 calc R U P A 1
H13B H -0.1445 0.0748 0.3650 0.052 Uiso 0.414(12) 1 calc R U P A 2
C14A C -0.0840(9) 0.0595(3) 0.4527(5) 0.055(2) Uani 0.586(12) 1 d . . P A 1
H14A H 0.0024 0.0435 0.4292 0.082 Uiso 0.586(12) 1 calc R U P A 1
H14B H -0.1606 0.0297 0.4578 0.082 Uiso 0.586(12) 1 calc R U P A 1
H14C H -0.0433 0.0749 0.5043 0.082 Uiso 0.586(12) 1 calc R U P A 1
C15A C -0.2975(8) 0.1294(3) 0.4419(6) 0.069(3) Uani 0.586(12) 1 d . . P A 1
H15A H -0.3774 0.0999 0.4417 0.103 Uiso 0.586(12) 1 calc R U P A 1
H15B H -0.3439 0.1628 0.4138 0.103 Uiso 0.586(12) 1 calc R U P A 1
H15C H -0.2563 0.1399 0.4958 0.103 Uiso 0.586(12) 1 calc R U P A 1
C14B C -0.1384(18) 0.0809(7) 0.4818(7) 0.080(4) Uani 0.414(12) 1 d . . P A 2
H14D H -0.0287 0.0699 0.4966 0.120 Uiso 0.414(12) 1 calc R U P A 2
H14E H -0.2053 0.0474 0.4822 0.120 Uiso 0.414(12) 1 calc R U P A 2
H14F H -0.1661 0.1090 0.5190 0.120 Uiso 0.414(12) 1 calc R U P A 2
C15B C -0.3257(11) 0.1278(5) 0.3742(10) 0.077(4) Uani 0.414(12) 1 d . . P A 2
H15D H -0.3423 0.1630 0.4019 0.115 Uiso 0.414(12) 1 calc R U P A 2
H15E H -0.4014 0.0992 0.3852 0.115 Uiso 0.414(12) 1 calc R U P A 2
H15F H -0.3398 0.1352 0.3180 0.115 Uiso 0.414(12) 1 calc R U P A 2
C16 C 0.2298(5) 0.19401(15) 0.24400(19) 0.0562(9) Uani 1 1 d . . . . .
H16A H 0.1829 0.1617 0.2110 0.067 Uiso 0.62(2) 1 calc R U P B 1
H16B H 0.2327 0.1557 0.2196 0.067 Uiso 0.38(2) 1 calc R U P B 2
C17A C 0.205(2) 0.2450(5) 0.1924(7) 0.077(4) Uani 0.62(2) 1 d . . P B 1
H17A H 0.0927 0.2510 0.1760 0.115 Uiso 0.62(2) 1 calc R U P B 1
H17B H 0.2558 0.2391 0.1464 0.115 Uiso 0.62(2) 1 calc R U P B 1
H17C H 0.2503 0.2784 0.2211 0.115 Uiso 0.62(2) 1 calc R U P B 1
C18A C 0.4053(11) 0.1782(7) 0.2676(6) 0.085(3) Uani 0.62(2) 1 d . . P B 1
H18A H 0.4549 0.1754 0.2207 0.128 Uiso 0.62(2) 1 calc R U P B 1
H18B H 0.4136 0.1416 0.2948 0.128 Uiso 0.62(2) 1 calc R U P B 1
H18C H 0.4579 0.2075 0.3021 0.128 Uiso 0.62(2) 1 calc R U P B 1
C17B C 0.123(3) 0.2410(11) 0.1857(12) 0.080(6) Uani 0.38(2) 1 d . . P B 2
H17D H 0.0190 0.2251 0.1678 0.120 Uiso 0.38(2) 1 calc R U P B 2
H17E H 0.1749 0.2491 0.1406 0.120 Uiso 0.38(2) 1 calc R U P B 2
H17F H 0.1130 0.2761 0.2147 0.120 Uiso 0.38(2) 1 calc R U P B 2
C18B C 0.3925(16) 0.2202(12) 0.2662(8) 0.078(6) Uani 0.38(2) 1 d . . P B 2
H18D H 0.3820 0.2603 0.2796 0.117 Uiso 0.38(2) 1 calc R U P B 2
H18E H 0.4500 0.2172 0.2220 0.117 Uiso 0.38(2) 1 calc R U P B 2
H18F H 0.4495 0.2000 0.3111 0.117 Uiso 0.38(2) 1 calc R U P B 2
C19 C 0.0396(3) -0.01631(10) 0.16358(13) 0.0243(5) Uani 1 1 d . . . . .
C20 C -0.0466(3) -0.06414(11) 0.17844(14) 0.0284(6) Uani 1 1 d . . . . .
C21 C 0.0003(4) -0.11611(11) 0.15152(15) 0.0341(6) Uani 1 1 d . . . . .
H21 H -0.0560 -0.1495 0.1602 0.041 Uiso 1 1 calc R U . . .
C22 C 0.1278(4) -0.11986(12) 0.11229(16) 0.0384(7) Uani 1 1 d . . . . .
H22 H 0.1578 -0.1556 0.0942 0.046 Uiso 1 1 calc R U . . .
C23 C 0.2117(3) -0.07152(12) 0.09934(15) 0.0349(6) Uani 1 1 d . . . . .
H23 H 0.2997 -0.0747 0.0730 0.042 Uiso 1 1 calc R U . . .
C24 C 0.1687(3) -0.01841(11) 0.12434(14) 0.0280(5) Uani 1 1 d . . . . .
C25 C -0.1829(4) -0.06056(12) 0.22409(16) 0.0359(6) Uani 1 1 d . . . . .
H25 H -0.2220 -0.0206 0.2205 0.043 Uiso 1 1 calc R U . . .
C26 C -0.3192(4) -0.09890(14) 0.1921(2) 0.0468(8) Uani 1 1 d . . . . .
H26A H -0.2885 -0.1387 0.2012 0.070 Uiso 1 1 calc R U . . .
H26B H -0.3482 -0.0923 0.1360 0.070 Uiso 1 1 calc R U . . .
H26C H -0.4087 -0.0904 0.2184 0.070 Uiso 1 1 calc R U . . .
C27 C -0.1261(4) -0.07342(19) 0.31049(18) 0.0581(10) Uani 1 1 d . . . . .
H27C H -0.2114 -0.0666 0.3404 0.087 Uiso 1 1 calc R U . . .
H27B H -0.0375 -0.0487 0.3299 0.087 Uiso 1 1 calc R U . . .
H27A H -0.0933 -0.1132 0.3163 0.087 Uiso 1 1 calc R U . . .
C28 C 0.2584(3) 0.03437(11) 0.10600(15) 0.0314(6) Uani 1 1 d . . . . .
H28 H 0.2160 0.0673 0.1324 0.038 Uiso 1 1 calc R U . . .
C29 C 0.2297(5) 0.04602(17) 0.0187(2) 0.0632(11) Uani 1 1 d . . . . .
H29A H 0.1173 0.0507 0.0010 0.095 Uiso 1 1 calc R U . . .
H29B H 0.2687 0.0141 -0.0089 0.095 Uiso 1 1 calc R U . . .
H29C H 0.2846 0.0808 0.0078 0.095 Uiso 1 1 calc R U . . .
C30 C 0.4328(4) 0.03044(16) 0.1365(2) 0.0531(9) Uani 1 1 d . . . . .
H30C H 0.4821 0.0673 0.1304 0.080 Uiso 1 1 calc R U . . .
H30B H 0.4802 0.0016 0.1070 0.080 Uiso 1 1 calc R U . . .
H30A H 0.4483 0.0200 0.1918 0.080 Uiso 1 1 calc R U . . .
P1 P 0.57254(10) 0.20014(3) 0.02724(4) 0.03745(17) Uani 1 1 d . . . . .
F1 F 0.6328(3) 0.13657(9) 0.03506(12) 0.0674(6) Uani 1 1 d . . . . .
F2 F 0.4004(3) 0.17923(12) 0.0249(2) 0.1168(12) Uani 1 1 d . . . . .
F3 F 0.6023(3) 0.20582(11) 0.11912(12) 0.0820(8) Uani 1 1 d . . . . .
F4 F 0.5063(4) 0.26316(9) 0.02159(16) 0.0922(9) Uani 1 1 d . . . . .
F5 F 0.5496(4) 0.19510(13) -0.06404(13) 0.1076(11) Uani 1 1 d . . . . .
F6 F 0.7433(3) 0.22059(14) 0.0268(2) 0.1056(10) Uani 1 1 d . . . . .

loop_
_atom_site_aniso_label
_atom_site_aniso_U_11
_atom_site_aniso_U_22
_atom_site_aniso_U_33
_atom_site_aniso_U_23
_atom_site_aniso_U_13
_atom_site_aniso_U_12
Au1 0.03068(6) 0.02033(6) 0.02359(6) -0.00027(4) -0.00109(4) 0.00452(4)
S1 0.0391(4) 0.0286(4) 0.0452(4) 0.0019(3) -0.0127(3) 0.0065(3)
N1 0.0502(16) 0.0253(13) 0.0506(15) 0.0048(11) -0.0123(12) 0.0055(12)
N2 0.0428(15) 0.0288(13) 0.0440(13) 0.0076(11) -0.0011(11) 0.0057(11)
N3 0.0317(12) 0.0211(11) 0.0263(10) -0.0032(8) -0.0008(9) 0.0066(9)
N4 0.0299(11) 0.0178(10) 0.0244(10) -0.0010(8) 0.0001(8) 0.0014(8)
C1 0.0329(14) 0.0304(14) 0.0314(13) 0.0044(11) 0.0052(11) 0.0068(11)
C2 0.089(3) 0.0330(19) 0.085(3) 0.0013(18) -0.032(2) 0.0008(19)
C3 0.0440(18) 0.0466(19) 0.0464(17) 0.0147(14) -0.0082(14) 0.0081(15)
C4 0.0315(13) 0.0208(12) 0.0217(11) -0.0013(9) 0.0045(10) 0.0009(10)
C5 0.0351(15) 0.0272(14) 0.0358(14) 0.0010(11) -0.0050(12) 0.0098(12)
C6 0.0304(14) 0.0272(13) 0.0309(12) 0.0003(11) -0.0061(10) 0.0047(11)
C7 0.0311(14) 0.0185(12) 0.0286(12) -0.0027(10) -0.0005(10) 0.0059(10)
C8 0.0301(14) 0.0284(14) 0.0360(14) -0.0040(11) 0.0040(11) 0.0048(11)
C9 0.0438(17) 0.0392(16) 0.0351(14) -0.0096(12) 0.0084(13) 0.0052(14)
C10 0.0530(19) 0.0249(14) 0.0380(15) -0.0098(12) -0.0032(14) 0.0040(13)
C11 0.0511(19) 0.0245(14) 0.0436(16) 0.0005(12) -0.0006(14) -0.0051(13)
C12 0.0453(17) 0.0236(13) 0.0356(14) 0.0007(11) 0.0051(12) 0.0018(12)
C13 0.0407(17) 0.0458(18) 0.0459(17) -0.0094(14) 0.0114(14) -0.0081(14)
C14A 0.056(4) 0.041(4) 0.071(5) 0.010(3) 0.021(3) -0.011(3)
C15A 0.045(4) 0.071(5) 0.096(7) -0.009(4) 0.028(4) -0.004(3)
C14B 0.084(9) 0.089(10) 0.072(8) 0.016(7) 0.029(6) -0.026(8)
C15B 0.044(6) 0.078(8) 0.108(11) -0.002(7) 0.011(6) -0.013(5)
C16 0.082(3) 0.0444(19) 0.0474(18) -0.0010(15) 0.0256(18) -0.0186(19)
C17A 0.129(11) 0.056(5) 0.055(5) 0.013(4) 0.047(7) -0.003(6)
C18A 0.084(6) 0.084(8) 0.100(6) 0.005(5) 0.055(5) 0.003(5)
C17B 0.090(13) 0.112(13) 0.041(6) 0.020(7) 0.021(9) -0.032(11)
C18B 0.058(7) 0.116(17) 0.069(7) -0.005(9) 0.040(6) -0.007(8)
C19 0.0317(13) 0.0192(12) 0.0206(11) -0.0021(9) -0.0002(10) 0.0020(10)
C20 0.0346(14) 0.0239(13) 0.0256(12) -0.0010(10) 0.0016(10) -0.0007(11)
C21 0.0472(17) 0.0192(13) 0.0361(14) -0.0017(11) 0.0069(12) -0.0045(12)
C22 0.0513(18) 0.0243(14) 0.0405(15) -0.0081(12) 0.0100(14) 0.0051(13)
C23 0.0374(15) 0.0340(15) 0.0352(13) -0.0075(12) 0.0113(12) 0.0017(13)
C24 0.0319(13) 0.0281(13) 0.0232(11) -0.0012(10) 0.0021(10) -0.0007(11)
C25 0.0412(16) 0.0282(14) 0.0399(14) 0.0010(12) 0.0119(12) -0.0010(12)
C26 0.0396(18) 0.0430(18) 0.0581(19) 0.0010(15) 0.0093(15) -0.0055(14)
C27 0.056(2) 0.084(3) 0.0375(16) 0.0002(18) 0.0181(15) -0.016(2)
C28 0.0328(14) 0.0287(14) 0.0324(13) -0.0016(11) 0.0044(11) -0.0050(11)
C29 0.089(3) 0.054(2) 0.0419(18) 0.0144(16) -0.0041(18) -0.030(2)
C30 0.0376(18) 0.059(2) 0.061(2) 0.0123(17) 0.0033(15) -0.0095(16)
P1 0.0419(4) 0.0277(4) 0.0416(4) -0.0015(3) 0.0030(3) 0.0069(3)
F1 0.0900(17) 0.0418(11) 0.0685(13) 0.0021(10) 0.0068(12) 0.0284(11)
F2 0.0471(14) 0.0698(18) 0.232(4) -0.012(2) 0.0172(19) -0.0060(13)
F3 0.115(2) 0.0888(18) 0.0438(11) -0.0031(11) 0.0174(12) 0.0409(16)
F4 0.120(2) 0.0334(11) 0.1071(19) -0.0144(12) -0.0327(17) 0.0246(13)
F5 0.161(3) 0.105(2) 0.0471(13) 0.0012(13) -0.0130(15) 0.055(2)
F6 0.0660(17) 0.121(2) 0.134(2) 0.017(2) 0.0281(16) -0.0317(17)

loop_
_atom_type_symbol
_atom_type_description
_atom_type_scat_dispersion_real
_atom_type_scat_dispersion_imag
_atom_type_scat_source
C C 0.0033 0.0016 'International Tables Vol C Tables 4.2.6.8 and 6.1.1.4'
H H 0.0000 0.0000 'International Tables Vol C Tables 4.2.6.8 and 6.1.1.4'
Au Au -2.0133 8.8022 'International Tables Vol C Tables 4.2.6.8 and 6.1.1.4'
F F 0.0171 0.0103 'International Tables Vol C Tables 4.2.6.8 and 6.1.1.4'
N N 0.0061 0.0033 'International Tables Vol C Tables 4.2.6.8 and 6.1.1.4'
P P 0.1023 0.0942 'International Tables Vol C Tables 4.2.6.8 and 6.1.1.4'
S S 0.1246 0.1234 'International Tables Vol C Tables 4.2.6.8 and 6.1.1.4'

loop_
_geom_angle_atom_site_label_1
_geom_angle_atom_site_label_2
_geom_angle_atom_site_label_3
_geom_angle
C4 Au1 S1 176.40(7)
C1 S1 Au1 105.79(10)
C1 N1 C2 124.0(3)
C1 N1 H1N 117(2)
C2 N1 H1N 119(2)
C1 N2 C3 125.5(3)
C1 N2 H2N 116(2)
C3 N2 H2N 118(2)
C4 N3 C5 110.3(2)
C4 N3 C7 125.2(2)
C5 N3 C7 124.4(2)
C4 N4 C6 110.6(2)
C4 N4 C19 123.2(2)
C6 N4 C19 126.1(2)
N2 C1 N1 119.2(3)
N2 C1 S1 118.4(2)
N1 C1 S1 122.4(2)
N1 C2 H2A 109.5
N1 C2 H2B 109.5
H2A C2 H2B 109.5
N1 C2 H2C 109.5
H2A C2 H2C 109.5
H2B C2 H2C 109.5
N2 C3 H3A 109.5
N2 C3 H3B 109.5
H3A C3 H3B 109.5
N2 C3 H3C 109.5
H3A C3 H3C 109.5
H3B C3 H3C 109.5
N3 C4 N4 105.2(2)
N3 C4 Au1 132.94(18)
N4 C4 Au1 121.72(18)
C6 C5 N3 107.1(2)
C6 C5 H5 126.4
N3 C5 H5 126.4
C5 C6 N4 106.7(2)
C5 C6 H6 126.7
N4 C6 H6 126.7
C12 C7 C8 123.6(2)
C12 C7 N3 118.0(2)
C8 C7 N3 118.3(2)
C9 C8 C7 116.7(3)
C9 C8 C13 120.8(3)
C7 C8 C13 122.5(2)
C10 C9 C8 121.1(3)
C10 C9 H9 119.4
C8 C9 H9 119.4
C11 C10 C9 120.6(3)
C11 C10 H10 119.7
C9 C10 H10 119.7
C10 C11 C12 120.8(3)
C10 C11 H11 119.6
C12 C11 H11 119.6
C7 C12 C11 117.1(3)
C7 C12 C16 122.3(3)
C11 C12 C16 120.6(3)
C14B C13 C15B 113.9(7)
C14B C13 C8 113.9(5)
C14A C13 C8 110.3(3)
C15B C13 C8 110.0(5)
C14A C13 C15A 106.5(5)
C8 C13 C15A 112.3(4)
C14A C13 H13A 109.2
C8 C13 H13A 109.2
C15A C13 H13A 109.2
C14B C13 H13B 106.1
C15B C13 H13B 106.1
C8 C13 H13B 106.1
C13 C14A H14A 109.5
C13 C14A H14B 109.5
H14A C14A H14B 109.5
C13 C14A H14C 109.5
H14A C14A H14C 109.5
H14B C14A H14C 109.5
C13 C15A H15A 109.5
C13 C15A H15B 109.5
H15A C15A H15B 109.5
C13 C15A H15C 109.5
H15A C15A H15C 109.5
H15B C15A H15C 109.5
C13 C14B H14D 109.5
C13 C14B H14E 109.5
H14D C14B H14E 109.5
C13 C14B H14F 109.5
H14D C14B H14F 109.5
H14E C14B H14F 109.5
C13 C15B H15D 109.5
C13 C15B H15E 109.5
H15D C15B H15E 109.5
C13 C15B H15F 109.5
H15D C15B H15F 109.5
H15E C15B H15F 109.5
C17A C16 C12 116.3(6)
C12 C16 C18B 109.4(5)
C17A C16 C18A 113.2(6)
C12 C16 C18A 110.8(4)
C12 C16 C17B 101.6(8)
C18B C16 C17B 106.5(9)
C17A C16 H16A 105.1
C12 C16 H16A 105.1
C18A C16 H16A 105.1
C12 C16 H16B 112.9
C18B C16 H16B 112.9
C17B C16 H16B 112.9
C16 C17A H17A 109.5
C16 C17A H17B 109.5
H17A C17A H17B 109.5
C16 C17A H17C 109.5
H17A C17A H17C 109.5
H17B C17A H17C 109.5
C16 C18A H18A 109.5
C16 C18A H18B 109.5
H18A C18A H18B 109.5
C16 C18A H18C 109.5
H18A C18A H18C 109.5
H18B C18A H18C 109.5
C16 C17B H17D 109.5
C16 C17B H17E 109.5
H17D C17B H17E 109.5
C16 C17B H17F 109.5
H17D C17B H17F 109.5
H17E C17B H17F 109.5
C16 C18B H18D 109.5
C16 C18B H18E 109.5
H18D C18B H18E 109.5
C16 C18B H18F 109.5
H18D C18B H18F 109.5
H18E C18B H18F 109.5
C24 C19 C20 123.5(2)
C24 C19 N4 118.4(2)
C20 C19 N4 118.1(2)
C21 C20 C19 117.0(2)
C21 C20 C25 120.9(2)
C19 C20 C25 122.1(2)
C22 C21 C20 121.1(3)
C22 C21 H21 119.5
C20 C21 H21 119.5
C21 C22 C23 120.2(3)
C21 C22 H22 119.9
C23 C22 H22 119.9
C22 C23 C24 121.0(3)
C22 C23 H23 119.5
C24 C23 H23 119.5
C23 C24 C19 117.1(2)
C23 C24 C28 119.9(2)
C19 C24 C28 123.0(2)
C26 C25 C20 113.4(2)
C26 C25 C27 110.6(3)
C20 C25 C27 110.0(3)
C26 C25 H25 107.5
C20 C25 H25 107.5
C27 C25 H25 107.5
C25 C26 H26A 109.5
C25 C26 H26B 109.5
H26A C26 H26B 109.5
C25 C26 H26C 109.5
H26A C26 H26C 109.5
H26B C26 H26C 109.5
C25 C27 H27C 109.5
C25 C27 H27B 109.5
H27C C27 H27B 109.5
C25 C27 H27A 109.5
H27C C27 H27A 109.5
H27B C27 H27A 109.5
C29 C28 C30 110.9(3)
C29 C28 C24 110.2(2)
C30 C28 C24 112.7(2)
C29 C28 H28 107.6
C30 C28 H28 107.6
C24 C28 H28 107.6
C28 C29 H29A 109.5
C28 C29 H29B 109.5
H29A C29 H29B 109.5
C28 C29 H29C 109.5
H29A C29 H29C 109.5
H29B C29 H29C 109.5
C28 C30 H30C 109.5
C28 C30 H30B 109.5
H30C C30 H30B 109.5
C28 C30 H30A 109.5
H30C C30 H30A 109.5
H30B C30 H30A 109.5
F6 P1 F2 178.2(2)
F6 P1 F5 89.4(2)
F2 P1 F5 88.9(2)
F6 P1 F3 88.48(17)
F2 P1 F3 93.26(19)
F5 P1 F3 177.86(19)
F6 P1 F1 89.58(16)
F2 P1 F1 90.23(15)
F5 P1 F1 90.18(14)
F3 P1 F1 89.66(12)
F6 P1 F4 92.54(18)
F2 P1 F4 87.69(16)
F5 P1 F4 91.18(15)
F3 P1 F4 89.06(14)
F1 P1 F4 177.49(17)

loop_
_geom_bond_atom_site_label_1
_geom_bond_atom_site_label_2
_geom_bond_distance
Au1 C4 2.007(2)
Au1 S1 2.2977(7)
S1 C1 1.724(3)
N1 C1 1.326(4)
N1 C2 1.458(4)
N1 H1N 0.862(18)
N2 C1 1.322(4)
N2 C3 1.458(4)
N2 H2N 0.843(18)
N3 C4 1.350(3)
N3 C5 1.386(3)
N3 C7 1.449(3)
N4 C4 1.354(3)
N4 C6 1.382(3)
N4 C19 1.446(3)
C2 H2A 0.9800
C2 H2B 0.9800
C2 H2C 0.9800
C3 H3A 0.9800
C3 H3B 0.9800
C3 H3C 0.9800
C5 C6 1.343(4)
C5 H5 0.9500
C6 H6 0.9500
C7 C12 1.391(4)
C7 C8 1.399(4)
C8 C9 1.396(4)
C8 C13 1.519(4)
C9 C10 1.382(4)
C9 H9 0.9500
C10 C11 1.376(4)
C10 H10 0.9500
C11 C12 1.400(4)
C11 H11 0.9500
C12 C16 1.523(4)
C13 C14B 1.506(12)
C13 C14A 1.511(8)
C13 C15B 1.511(11)
C13 C15A 1.560(8)
C13 H13A 1.0000
C13 H13B 1.0000
C14A H14A 0.9800
C14A H14B 0.9800
C14A H14C 0.9800
C15A H15A 0.9800
C15A H15B 0.9800
C15A H15C 0.9800
C14B H14D 0.9800
C14B H14E 0.9800
C14B H14F 0.9800
C15B H15D 0.9800
C15B H15E 0.9800
C15B H15F 0.9800
C16 C17A 1.494(11)
C16 C18B 1.531(15)
C16 C18A 1.556(11)
C16 C17B 1.68(2)
C16 H16A 1.0000
C16 H16B 1.0000
C17A H17A 0.9800
C17A H17B 0.9800
C17A H17C 0.9800
C18A H18A 0.9800
C18A H18B 0.9800
C18A H18C 0.9800
C17B H17D 0.9800
C17B H17E 0.9800
C17B H17F 0.9800
C18B H18D 0.9800
C18B H18E 0.9800
C18B H18F 0.9800
C19 C24 1.398(4)
C19 C20 1.398(4)
C20 C21 1.394(4)
C20 C25 1.523(4)
C21 C22 1.387(4)
C21 H21 0.9500
C22 C23 1.388(4)
C22 H22 0.9500
C23 C24 1.394(4)
C23 H23 0.9500
C24 C28 1.526(4)
C25 C26 1.521(4)
C25 C27 1.534(4)
C25 H25 1.0000
C26 H26A 0.9800
C26 H26B 0.9800
C26 H26C 0.9800
C27 H27C 0.9800
C27 H27B 0.9800
C27 H27A 0.9800
C28 C29 1.523(4)
C28 C30 1.523(4)
C28 H28 1.0000
C29 H29A 0.9800
C29 H29B 0.9800
C29 H29C 0.9800
C30 H30C 0.9800
C30 H30B 0.9800
C30 H30A 0.9800
P1 F6 1.556(3)
P1 F2 1.564(3)
P1 F5 1.571(2)
P1 F3 1.582(2)
P1 F1 1.585(2)
P1 F4 1.589(2)

loop_
_geom_hbond_atom_site_label_D
_geom_hbond_atom_site_label_H
_geom_hbond_atom_site_label_A
_geom_hbond_distance_DH
_geom_hbond_distance_HA
_geom_hbond_distance_DA
_geom_hbond_angle_DHA
_geom_hbond_site_symmetry_A
N2 H2N F4 0.843(18) 2.13(3) 2.814(3) 139(3) 2_645
C3 H3A S1 0.98 3.01 3.983(4) 175 3_656
C5 H5 F3 0.95 2.39 3.281(4) 155 1_455
C6 H6 F1 0.95 2.48 3.118(3) 125 1_455

loop_
_geom_torsion_atom_site_label_1
_geom_torsion_atom_site_label_2
_geom_torsion_atom_site_label_3
_geom_torsion_atom_site_label_4
_geom_torsion
C3 N2 C1 N1 -177.3(3)
C3 N2 C1 S1 3.7(4)
C2 N1 C1 N2 1.1(5)
C2 N1 C1 S1 -179.9(3)
Au1 S1 C1 N2 -167.3(2)
Au1 S1 C1 N1 13.7(3)
C5 N3 C4 N4 -0.8(3)
C7 N3 C4 N4 -176.9(2)
C5 N3 C4 Au1 175.1(2)
C7 N3 C4 Au1 -0.9(4)
C6 N4 C4 N3 0.7(3)
C19 N4 C4 N3 179.5(2)
C6 N4 C4 Au1 -175.88(18)
C19 N4 C4 Au1 2.9(3)
C4 N3 C5 C6 0.7(3)
C7 N3 C5 C6 176.8(2)
N3 C5 C6 N4 -0.3(3)
C4 N4 C6 C5 -0.2(3)
C19 N4 C6 C5 -179.0(2)
C4 N3 C7 C12 87.7(3)
C5 N3 C7 C12 -87.9(3)
C4 N3 C7 C8 -94.5(3)
C5 N3 C7 C8 89.9(3)
C12 C7 C8 C9 1.7(4)
N3 C7 C8 C9 -175.9(2)
C12 C7 C8 C13 -178.1(3)
N3 C7 C8 C13 4.2(4)
C7 C8 C9 C10 -1.8(4)
C13 C8 C9 C10 178.1(3)
C8 C9 C10 C11 0.3(5)
C9 C10 C11 C12 1.4(5)
C8 C7 C12 C11 -0.1(4)
N3 C7 C12 C11 177.5(2)
C8 C7 C12 C16 179.6(3)
N3 C7 C12 C16 -2.8(4)
C10 C11 C12 C7 -1.4(4)
C10 C11 C12 C16 178.8(3)
C9 C8 C13 C14B -46.8(9)
C7 C8 C13 C14B 133.0(8)
C9 C8 C13 C14A -84.2(5)
C7 C8 C13 C14A 95.7(5)
C9 C8 C13 C15B 82.4(7)
C7 C8 C13 C15B -97.8(7)
C9 C8 C13 C15A 34.5(6)
C7 C8 C13 C15A -145.6(5)
C7 C12 C16 C17A 118.0(8)
C11 C12 C16 C17A -62.3(9)
C7 C12 C16 C18B -151.1(11)
C11 C12 C16 C18B 28.6(12)
C7 C12 C16 C18A -110.9(7)
C11 C12 C16 C18A 68.8(7)
C7 C12 C16 C17B 96.6(8)
C11 C12 C16 C17B -83.7(8)
C4 N4 C19 C24 -80.5(3)
C6 N4 C19 C24 98.1(3)
C4 N4 C19 C20 98.1(3)
C6 N4 C19 C20 -83.2(3)
C24 C19 C20 C21 -0.5(4)
N4 C19 C20 C21 -179.1(2)
C24 C19 C20 C25 177.6(2)
N4 C19 C20 C25 -0.9(4)
C19 C20 C21 C22 0.5(4)
C25 C20 C21 C22 -177.7(3)
C20 C21 C22 C23 0.2(4)
C21 C22 C23 C24 -0.9(4)
C22 C23 C24 C19 0.8(4)
C22 C23 C24 C28 -177.2(2)
C20 C19 C24 C23 -0.1(4)
N4 C19 C24 C23 178.5(2)
C20 C19 C24 C28 177.8(2)
N4 C19 C24 C28 -3.6(3)
C21 C20 C25 C26 -40.6(4)
C19 C20 C25 C26 141.3(3)
C21 C20 C25 C27 83.8(3)
C19 C20 C25 C27 -94.3(3)
C23 C24 C28 C29 67.6(4)
C19 C24 C28 C29 -110.2(3)
C23 C24 C28 C30 -56.9(3)
C19 C24 C28 C30 125.3(3)
